data_2217351
loop_
_publ_author_name
'Schultz, Madeleine'

_publ_section_title
;Di-\m-iodido-bis[(diethyl
 ether-\k<i>O</i>)(\h^5^-1,3-di-<i>tert</i>-butylcyclopentadienyl)ytterbium(II)]
;
_journal_coeditor_code TK2232
_journal_issue 1
_journal_name_full 'Acta Crystallographica Section E'
_journal_page_first m232
_journal_page_last m232
_journal_paper_doi 10.1107/S1600536807066871
_journal_volume 64
_journal_year 2008
_chemical_formula_iupac '[Yb2 (C13 H21)2 I2 (C4 H10 O)2]'
_chemical_formula_moiety 'C34 H62 I2 O2 Yb2'
_chemical_formula_sum 'C34 H62 I2 O2 Yb2'
_chemical_formula_weight 1102.72
_chemical_melting_point 330
_chemical_name_systematic
;
Di-\m-iodido-bis[(diethyl
ether-\kO)(\h^5^-1,3-di-tert-butylcyclopentadienyl)ytterbium(II)]
;
_space_group_IT_number 14
_symmetry_cell_setting monoclinic
_symmetry_space_group_name_Hall '-P 2yn'
_symmetry_space_group_name_H-M 'P 1 21/n 1'
_atom_sites_solution_hydrogens geom
_atom_sites_solution_primary direct
_atom_sites_solution_secondary difmap
_audit_creation_method SHELXL-97
_cell_angle_alpha 90
_cell_angle_beta 112.8000(10)
_cell_angle_gamma 90
_cell_formula_units_Z 2
_cell_length_a 13.7190(3)
_cell_length_b 11.16900(10)
_cell_length_c 14.4440(3)
_cell_measurement_reflns_used 6017
_cell_measurement_temperature 160
_cell_measurement_theta_max 23.3
_cell_measurement_theta_min 2.0
_cell_volume 2040.28(7)
_computing_cell_refinement 'XPREP (Sheldrick, 1995)'
_computing_data_collection 'SMART (Siemens, 1995)'
_computing_data_reduction 'SAINT (Siemens, 1995)'
_computing_molecular_graphics 'XP in SHELXTL (Sheldrick, 1998)'
_computing_publication_material 'SHELXL97 (Sheldrick, 1997)'
_computing_structure_refinement 'SHELXL97 (Sheldrick, 1997)'
_computing_structure_solution 'SIR92 (Altomare <i>et al.</i>, 1994)'
_diffrn_ambient_temperature 161(2)
_diffrn_measured_fraction_theta_full 0.996
_diffrn_measured_fraction_theta_max 0.996
_diffrn_measurement_device_type 'Bruker SMART 1K CCD'
_diffrn_measurement_method \w
_diffrn_radiation_monochromator graphite
_diffrn_radiation_source 'fine-focus sealed tube'
_diffrn_radiation_type MoK\a
_diffrn_radiation_wavelength 0.71073
_diffrn_reflns_av_R_equivalents 0.033
_diffrn_reflns_av_sigmaI/netI 0.029
_diffrn_reflns_limit_h_max 15
_diffrn_reflns_limit_h_min -15
_diffrn_reflns_limit_k_max 7
_diffrn_reflns_limit_k_min -12
_diffrn_reflns_limit_l_max 16
_diffrn_reflns_limit_l_min -15
_diffrn_reflns_number 8321
_diffrn_reflns_theta_full 23.27
_diffrn_reflns_theta_max 23.3
_diffrn_reflns_theta_min 1.7
_diffrn_standards_interval_count 0
_diffrn_standards_number 0
_exptl_absorpt_coefficient_mu 6.097
_exptl_absorpt_correction_T_max 0.401
_exptl_absorpt_correction_T_min 0.192
_exptl_absorpt_correction_type multi-scan
_exptl_absorpt_process_details '(XPREP; Sheldrick, 1995)'
_exptl_crystal_colour orange
_exptl_crystal_density_diffrn 1.795
_exptl_crystal_density_method 'not measured'
_exptl_crystal_description plate-like
_exptl_crystal_F_000 1056
_exptl_crystal_size_max 0.40
_exptl_crystal_size_mid 0.30
_exptl_crystal_size_min 0.15
_refine_diff_density_max 0.92
_refine_diff_density_min -1.11
_refine_ls_extinction_method none
_refine_ls_goodness_of_fit_ref 1.09
_refine_ls_hydrogen_treatment constr
_refine_ls_matrix_type full
_refine_ls_number_parameters 181
_refine_ls_number_reflns 2928
_refine_ls_number_restraints 0
_refine_ls_restrained_S_all 1.09
_refine_ls_R_factor_all 0.030
_refine_ls_R_factor_gt 0.026
_refine_ls_shift/su_max 0.001
_refine_ls_shift/su_mean 0.000
_refine_ls_structure_factor_coef Fsqd
_refine_ls_weighting_details 'calc w=1/[\s^2^(Fo^2^)+(0.0144P)^2^+9.3362P] where P=(Fo^2^+2Fc^2^)/3'
_refine_ls_weighting_scheme calc
_refine_ls_wR_factor_gt 0.057
_refine_ls_wR_factor_ref 0.059
_reflns_number_gt 2679
_reflns_number_total 2928
_reflns_threshold_expression I>2\s(I)
_cod_data_source_file tk2232.cif
_cod_data_source_block I
_cod_original_cell_volume 2040.28(6)
_cod_original_sg_symbol_H-M 'P 21/n'
_cod_database_code 2217351
_cod_database_fobs_code 2217351

loop_
_symmetry_equiv_pos_as_xyz
x,y,z
1/2-x,1/2+y,1/2-z
-x,-y,-z
1/2+x,1/2-y,1/2+z

loop_
_atom_site_type_symbol
_atom_site_label
_atom_site_fract_x
_atom_site_fract_y
_atom_site_fract_z
_atom_site_U_iso_or_equiv
_atom_site_adp_type
_atom_site_calc_flag
_atom_site_refinement_flags
_atom_site_occupancy
Yb Yb1 0.848794(19) 0.48479(2) 0.519907(18) 0.02631(9) Uani d . 1
I I1 0.92348(3) 0.43514(4) 0.34774(3) 0.03074(12) Uani d . 1
O O1 0.7760(4) 0.6781(4) 0.4630(3) 0.0524(13) Uani d . 1
C C1 0.6879(4) 0.3797(5) 0.5476(4) 0.0257(13) Uani d . 1
H H1 0.6204 0.4075 0.5090 0.031 Uiso calc R 1
C C2 0.7543(4) 0.4259(5) 0.6424(4) 0.0262(13) Uani d . 1
C C3 0.8486(4) 0.3596(5) 0.6738(4) 0.0231(12) Uani d . 1
H H3 0.9067 0.3707 0.7336 0.028 Uiso calc R 1
C C4 0.8410(4) 0.2731(5) 0.5998(4) 0.0238(12) Uani d . 1
H H4 0.8931 0.2183 0.6027 0.029 Uiso calc R 1
C C5 0.7402(4) 0.2844(5) 0.5203(4) 0.0240(12) Uani d . 1
C C6 0.6922(5) 0.2019(5) 0.4301(4) 0.0310(14) Uani d . 1
C C7 0.6089(5) 0.1221(6) 0.4471(5) 0.0444(17) Uani d . 1
H H7A 0.5548 0.1715 0.4538 0.067 Uiso calc R 1
H H7B 0.6421 0.0758 0.5072 0.067 Uiso calc R 1
H H7C 0.5779 0.0692 0.3909 0.067 Uiso calc R 1
C C8 0.7764(5) 0.1225(6) 0.4175(5) 0.0416(16) Uani d . 1
H H8A 0.7437 0.0681 0.3627 0.062 Uiso calc R 1
H H8B 0.8119 0.0780 0.4781 0.062 Uiso calc R 1
H H8C 0.8267 0.1714 0.4037 0.062 Uiso calc R 1
C C9 0.6382(5) 0.2726(6) 0.3338(4) 0.0351(15) Uani d . 1
H H9A 0.6895 0.3210 0.3211 0.053 Uiso calc R 1
H H9B 0.5848 0.3232 0.3406 0.053 Uiso calc R 1
H H9C 0.6061 0.2183 0.2788 0.053 Uiso calc R 1
C C10 0.7263(5) 0.5216(5) 0.7035(4) 0.0314(14) Uani d . 1
C C11 0.6980(7) 0.4584(7) 0.7850(6) 0.058(2) Uani d . 1
H H11A 0.6863 0.5174 0.8280 0.088 Uiso calc R 1
H H11B 0.7551 0.4069 0.8242 0.088 Uiso calc R 1
H H11C 0.6350 0.4117 0.7536 0.088 Uiso calc R 1
C C12 0.8200(5) 0.6051(6) 0.7574(5) 0.0460(17) Uani d . 1
H H12A 0.8400 0.6453 0.7087 0.069 Uiso calc R 1
H H12B 0.8787 0.5589 0.8015 0.069 Uiso calc R 1
H H12C 0.8001 0.6631 0.7958 0.069 Uiso calc R 1
C C13 0.6325(6) 0.5959(8) 0.6373(6) 0.063(2) Uani d . 1
H H13A 0.6493 0.6345 0.5860 0.095 Uiso calc R 1
H H13B 0.6166 0.6553 0.6774 0.095 Uiso calc R 1
H H13C 0.5722 0.5447 0.6067 0.095 Uiso calc R 1
C C14 0.6291(11) 0.6154(14) 0.3336(11) 0.168(8) Uani d . 1
H H14A 0.5707 0.6418 0.2749 0.251 Uiso calc R 1
H H14B 0.6030 0.5790 0.3797 0.251 Uiso calc R 1
H H14C 0.6701 0.5580 0.3145 0.251 Uiso calc R 1
C C15 0.6885(9) 0.7070(13) 0.3767(9) 0.117(4) Uani d . 1
H H15A 0.6459 0.7653 0.3939 0.140 Uiso calc R 1
H H15B 0.7129 0.7443 0.3289 0.140 Uiso calc R 1
C C16 0.8367(7) 0.7862(7) 0.5083(6) 0.061(2) Uani d . 1
H H16A 0.8818 0.7693 0.5776 0.073 Uiso calc R 1
H H16B 0.7880 0.8491 0.5083 0.073 Uiso calc R 1
C C17 0.9034(7) 0.8298(8) 0.4551(7) 0.075(3) Uani d . 1
H H17A 0.9409 0.9003 0.4879 0.112 Uiso calc R 1
H H17B 0.8592 0.8485 0.3868 0.112 Uiso calc R 1
H H17C 0.9530 0.7687 0.4562 0.112 Uiso calc R 1

loop_
_atom_site_aniso_label
_atom_site_aniso_U_11
_atom_site_aniso_U_22
_atom_site_aniso_U_33
_atom_site_aniso_U_12
_atom_site_aniso_U_13
_atom_site_aniso_U_23
Yb1 0.02713(15) 0.02691(15) 0.02587(15) -0.00026(11) 0.01133(11) 0.00181(11)
I1 0.0296(2) 0.0388(2) 0.0227(2) -0.00659(17) 0.00885(16) -0.00354(17)
O1 0.058(3) 0.056(3) 0.045(3) 0.023(3) 0.021(2) 0.022(3)
C1 0.019(3) 0.033(3) 0.021(3) 0.002(3) 0.004(2) 0.002(3)
C2 0.029(3) 0.025(3) 0.025(3) 0.000(3) 0.011(3) 0.001(3)
C3 0.025(3) 0.025(3) 0.017(3) -0.002(2) 0.006(2) 0.003(2)
C4 0.023(3) 0.024(3) 0.024(3) 0.000(2) 0.009(2) 0.002(2)
C5 0.024(3) 0.025(3) 0.025(3) -0.002(2) 0.011(2) -0.001(2)
C6 0.035(3) 0.028(3) 0.025(3) -0.008(3) 0.006(3) -0.005(3)
C7 0.051(4) 0.047(4) 0.031(3) -0.021(3) 0.010(3) -0.004(3)
C8 0.047(4) 0.034(4) 0.039(4) 0.000(3) 0.012(3) -0.014(3)
C9 0.036(3) 0.042(4) 0.024(3) -0.009(3) 0.007(3) -0.005(3)
C10 0.034(3) 0.034(3) 0.031(3) 0.006(3) 0.018(3) 0.000(3)
C11 0.090(6) 0.046(4) 0.067(5) -0.012(4) 0.060(5) -0.010(4)
C12 0.049(4) 0.044(4) 0.049(4) -0.013(4) 0.023(3) -0.016(3)
C13 0.057(5) 0.071(6) 0.056(5) 0.035(4) 0.015(4) -0.013(4)
C14 0.122(11) 0.171(15) 0.141(12) -0.067(11) -0.024(9) 0.081(12)
C15 0.087(8) 0.138(12) 0.091(8) 0.016(8) -0.004(7) 0.041(8)
C16 0.090(6) 0.036(4) 0.072(5) 0.020(4) 0.047(5) 0.009(4)
C17 0.087(6) 0.065(6) 0.096(7) 0.017(5) 0.060(6) 0.014(5)

loop_
_atom_type_symbol
_atom_type_description
_atom_type_scat_dispersion_real
_atom_type_scat_dispersion_imag
_atom_type_scat_source
Yb Yb -0.3850 5.5486 'International Tables Vol C Tables 4.2.6.8 and 6.1.1.4'
I I -0.4742 1.8119 'International Tables Vol C Tables 4.2.6.8 and 6.1.1.4'
O O 0.0106 0.0060 'International Tables Vol C Tables 4.2.6.8 and 6.1.1.4'
C C 0.0033 0.0016 'International Tables Vol C Tables 4.2.6.8 and 6.1.1.4'
H H 0.0000 0.0000 'International Tables Vol C Tables 4.2.6.8 and 6.1.1.4'

loop_
_geom_angle_atom_site_label_1
_geom_angle_atom_site_label_2
_geom_angle_atom_site_label_3
_geom_angle_site_symmetry_3
_geom_angle
_geom_angle_publ_flag
I1 Yb1 Cp . 127 y
O1 Yb1 Cp . 124 y
I1 Yb1 Cp 3_766 115 y
O1 Yb1 C3 . 129.45(16) ?
O1 Yb1 C2 . 101.92(16) ?
C3 Yb1 C2 . 30.87(17) ?
O1 Yb1 C4 . 150.96(16) ?
C3 Yb1 C4 . 31.06(16) ?
C2 Yb1 C4 . 51.34(17) ?
O1 Yb1 C1 . 100.94(17) ?
C3 Yb1 C1 . 50.62(17) ?
C2 Yb1 C1 . 30.92(17) ?
C4 Yb1 C1 . 50.65(17) ?
O1 Yb1 C5 . 126.52(17) ?
C3 Yb1 C5 . 51.15(17) ?
C2 Yb1 C5 . 51.49(17) ?
C4 Yb1 C5 . 30.81(16) ?
C1 Yb1 C5 . 30.80(16) ?
O1 Yb1 I1 . 96.34(11) y
C3 Yb1 I1 . 134.10(12) ?
C2 Yb1 I1 . 153.51(12) ?
C4 Yb1 I1 . 105.83(12) ?
C1 Yb1 I1 . 126.53(12) ?
C5 Yb1 I1 . 102.10(11) ?
O1 Yb1 I1 3_766 97.98(13) y
C3 Yb1 I1 3_766 87.89(12) ?
C2 Yb1 I1 3_766 107.27(12) ?
C4 Yb1 I1 3_766 100.96(11) ?
C1 Yb1 I1 3_766 136.99(11) ?
C5 Yb1 I1 3_766 131.77(12) ?
I1 Yb1 I1 3_766 88.782(12) y
Yb1 I1 Yb1 3_766 91.218(11) y
C15 O1 C16 . 110.6(8) ?
C15 O1 Yb1 . 128.2(7) ?
C16 O1 Yb1 . 120.1(4) ?
C2 C1 C5 . 109.7(5) ?
C2 C1 Yb1 . 74.0(3) ?
C5 C1 Yb1 . 75.6(3) ?
C2 C1 H1 . 125.2 ?
C5 C1 H1 . 125.2 ?
Yb1 C1 H1 . 117.0 ?
C3 C2 C1 . 106.6(5) ?
C3 C2 C10 . 126.1(5) ?
C1 C2 C10 . 127.1(5) ?
C3 C2 Yb1 . 73.7(3) ?
C1 C2 Yb1 . 75.1(3) ?
C10 C2 Yb1 . 120.7(4) ?
C2 C3 C4 . 109.1(5) ?
C2 C3 Yb1 . 75.5(3) ?
C4 C3 Yb1 . 75.4(3) ?
C2 C3 H3 . 125.4 ?
C4 C3 H3 . 125.4 ?
Yb1 C3 H3 . 115.7 ?
C3 C4 C5 . 108.3(5) ?
C3 C4 Yb1 . 73.5(3) ?
C5 C4 Yb1 . 76.1(3) ?
C3 C4 H4 . 125.8 ?
C5 C4 H4 . 125.8 ?
Yb1 C4 H4 . 116.6 ?
C4 C5 C1 . 106.3(5) ?
C4 C5 C6 . 127.0(5) ?
C1 C5 C6 . 126.4(5) ?
C4 C5 Yb1 . 73.1(3) ?
C1 C5 Yb1 . 73.6(3) ?
C6 C5 Yb1 . 123.9(3) ?
C9 C6 C8 . 108.5(5) ?
C9 C6 C5 . 111.4(5) ?
C8 C6 C5 . 111.0(5) ?
C9 C6 C7 . 108.5(5) ?
C8 C6 C7 . 109.0(5) ?
C5 C6 C7 . 108.3(5) ?
C6 C7 H7A . 109.5 ?
C6 C7 H7B . 109.5 ?
H7A C7 H7B . 109.5 ?
C6 C7 H7C . 109.5 ?
H7A C7 H7C . 109.5 ?
H7B C7 H7C . 109.5 ?
C6 C8 H8A . 109.5 ?
C6 C8 H8B . 109.5 ?
H8A C8 H8B . 109.5 ?
C6 C8 H8C . 109.5 ?
H8A C8 H8C . 109.5 ?
H8B C8 H8C . 109.5 ?
C6 C9 H9A . 109.5 ?
C6 C9 H9B . 109.5 ?
H9A C9 H9B . 109.5 ?
C6 C9 H9C . 109.5 ?
H9A C9 H9C . 109.5 ?
H9B C9 H9C . 109.5 ?
C13 C10 C2 . 111.1(5) ?
C13 C10 C12 . 109.1(6) ?
C2 C10 C12 . 111.7(5) ?
C13 C10 C11 . 109.1(6) ?
C2 C10 C11 . 108.3(5) ?
C12 C10 C11 . 107.4(5) ?
C10 C11 H11A . 109.5 ?
C10 C11 H11B . 109.5 ?
H11A C11 H11B . 109.5 ?
C10 C11 H11C . 109.5 ?
H11A C11 H11C . 109.5 ?
H11B C11 H11C . 109.5 ?
C10 C12 H12A . 109.5 ?
C10 C12 H12B . 109.5 ?
H12A C12 H12B . 109.5 ?
C10 C12 H12C . 109.5 ?
H12A C12 H12C . 109.5 ?
H12B C12 H12C . 109.5 ?
C10 C13 H13A . 109.5 ?
C10 C13 H13B . 109.5 ?
H13A C13 H13B . 109.5 ?
C10 C13 H13C . 109.5 ?
H13A C13 H13C . 109.5 ?
H13B C13 H13C . 109.5 ?
C15 C14 H14A . 109.5 ?
C15 C14 H14B . 109.5 ?
H14A C14 H14B . 109.5 ?
C15 C14 H14C . 109.5 ?
H14A C14 H14C . 109.5 ?
H14B C14 H14C . 109.5 ?
C14 C15 O1 . 114.0(11) ?
C14 C15 H15A . 108.7 ?
O1 C15 H15A . 108.7 ?
C14 C15 H15B . 108.7 ?
O1 C15 H15B . 108.7 ?
H15A C15 H15B . 107.6 ?
O1 C16 C17 . 113.3(6) ?
O1 C16 H16A . 108.9 ?
C17 C16 H16A . 108.9 ?
O1 C16 H16B . 108.9 ?
C17 C16 H16B . 108.9 ?
H16A C16 H16B . 107.7 ?
C16 C17 H17A . 109.5 ?
C16 C17 H17B . 109.5 ?
H17A C17 H17B . 109.5 ?
C16 C17 H17C . 109.5 ?
H17A C17 H17C . 109.5 ?
H17B C17 H17C . 109.5 ?

loop_
_geom_bond_atom_site_label_1
_geom_bond_atom_site_label_2
_geom_bond_site_symmetry_2
_geom_bond_distance
_geom_bond_publ_flag
Yb1 Cp . 2.37 y
Yb1 O1 . 2.387(5) y
Yb1 C3 . 2.627(5) ?
Yb1 C2 . 2.650(5) ?
Yb1 C4 . 2.651(5) ?
Yb1 C1 . 2.663(5) ?
Yb1 C5 . 2.690(5) ?
Yb1 I1 . 3.0848(4) y
Yb1 I1 3_766 3.0961(5) y
I1 Yb1 3_766 3.0961(5) ?
O1 C15 . 1.393(10) ?
O1 C16 . 1.469(9) ?
C1 C2 . 1.416(8) ?
C1 C5 . 1.422(8) ?
C1 H1 . 0.9300 ?
C2 C3 . 1.405(8) ?
C2 C10 . 1.526(8) ?
C3 C4 . 1.413(7) ?
C3 H3 . 0.9300 ?
C4 C5 . 1.419(7) ?
C4 H4 . 0.9300 ?
C5 C6 . 1.522(8) ?
C6 C9 . 1.519(8) ?
C6 C8 . 1.521(8) ?
C6 C7 . 1.543(8) ?
C7 H7A . 0.9600 ?
C7 H7B . 0.9600 ?
C7 H7C . 0.9600 ?
C8 H8A . 0.9600 ?
C8 H8B . 0.9600 ?
C8 H8C . 0.9600 ?
C9 H9A . 0.9600 ?
C9 H9B . 0.9600 ?
C9 H9C . 0.9600 ?
C10 C13 . 1.519(9) ?
C10 C12 . 1.533(9) ?
C10 C11 . 1.547(9) ?
C11 H11A . 0.9600 ?
C11 H11B . 0.9600 ?
C11 H11C . 0.9600 ?
C12 H12A . 0.9600 ?
C12 H12B . 0.9600 ?
C12 H12C . 0.9600 ?
C13 H13A . 0.9600 ?
C13 H13B . 0.9600 ?
C13 H13C . 0.9600 ?
C14 C15 . 1.306(16) ?
C14 H14A . 0.9600 ?
C14 H14B . 0.9600 ?
C14 H14C . 0.9600 ?
C15 H15A . 0.9700 ?
C15 H15B . 0.9700 ?
C16 C17 . 1.486(10) ?
C16 H16A . 0.9700 ?
C16 H16B . 0.9700 ?
C17 H17A . 0.9600 ?
C17 H17B . 0.9600 ?
C17 H17C . 0.9600 ?
